data_4129104
loop_
_publ_author_name
'Rao, Yutao'
'Zhou, Wenjing'
'Xu, Ling'
'Zhou, Mingbo'
'Yin, Bangshao'
'Tanaka, Takayuki'
'Osuka, Atsuhiro'
'Song, Jianxin'

_publ_section_title
;
 Singly and Doubly Neo-Confused Smaragdyrins.
;
_journal_issue 47
_journal_name_full 'Journal of the American Chemical Society'
_journal_page_first 18836
_journal_page_last 18844
_journal_paper_doi 10.1021/jacs.9b10270
_journal_volume 141
_journal_year 2019
_chemical_formula_moiety '4(C H Cl3), 2(C50 H45 N5 O2)'
_chemical_formula_sum 'C104 H94 Cl12 N10 O4'
_chemical_formula_weight 1973.29
_space_group_crystal_system triclinic
_space_group_IT_number 2
_space_group_name_Hall '-P 1'
_space_group_name_H-M_alt 'P -1'
_atom_sites_solution_hydrogens geom
_atom_sites_solution_primary direct
_audit_creation_date 2019-04-07
_audit_creation_method
;
Olex2 1.2
(compiled 2018.05.29 svn.r3508 for OlexSys, GUI svn.r5506)
;
_cell_angle_alpha 113.521(3)
_cell_angle_beta 91.756(2)
_cell_angle_gamma 98.502(2)
_cell_formula_units_Z 2
_cell_length_a 15.9672(4)
_cell_length_b 17.4963(5)
_cell_length_c 19.2176(7)
_cell_measurement_reflns_used 20045
_cell_measurement_temperature 100.00(10)
_cell_measurement_theta_max 71.8010
_cell_measurement_theta_min 4.2850
_cell_volume 4844.7(3)
_computing_cell_refinement 'CrysAlisPro 1.171.38.46 (Rigaku OD, 2015)'
_computing_data_collection 'CrysAlisPro 1.171.38.46 (Rigaku OD, 2015)'
_computing_data_reduction 'CrysAlisPro 1.171.38.46 (Rigaku OD, 2015)'
_computing_molecular_graphics 'Olex2 (Dolomanov et al., 2009)'
_computing_publication_material 'Olex2 (Dolomanov et al., 2009)'
_computing_structure_refinement 'ShelXL (Sheldrick, 2015)'
_computing_structure_solution 'ShelXS (Sheldrick, 2008)'
_diffrn_ambient_environment N~2~
_diffrn_ambient_temperature 100.00(10)
_diffrn_detector 'CCD plate'
_diffrn_detector_area_resol_mean 8.0697
_diffrn_detector_type EosS2
_diffrn_measured_fraction_theta_full 0.999
_diffrn_measured_fraction_theta_max 0.999
_diffrn_measurement_details
;
List of Runs (angles in degrees, time in seconds):

  # Type    Start    End  Width  t~exp~   \w     \q     \k     \f   Frames
--------------------------------------------------------------------------
  1  \w    -34.00  43.00   1.00    2.00    --   34.73 -44.00 112.00   77
  2  \w      7.00  74.00   1.00    2.00    --   34.73 -99.00  90.00   67
  3  \w     27.00  73.00   1.00    2.00    --   34.73 -99.00 -30.00   46
  4  \w     37.00  88.00   1.00    2.00    --   34.73-125.00-120.00   51
  5  \w     43.00 131.00   1.00    8.00    --  105.88 -77.00-150.00   88
  6  \w     67.00  93.00   1.00    8.00    --  105.88 -94.00 -60.00   26
  7  \w     54.00 116.00   1.00    8.00    --  105.88-111.00  30.00   62
  8  \w     37.00  62.00   1.00    8.00    --  105.88 -94.00 -60.00   25
  9  \w     49.00 116.00   1.00    8.00    --  105.88-111.00-150.00   67
 10  \w     39.00 133.00   1.00    8.00    --  105.88 -77.00  30.00   94
 11  \w     84.00 112.00   1.00    8.00    --  105.88  30.00 150.00   28
 12  \w     84.00 154.00   1.00    8.00    --  105.88  30.00 120.00   70
 13  \w    130.00 156.00   1.00    8.00    --  105.88  77.00  60.00   26
 14  \w    124.00 166.00   1.00    8.00    --  105.88  77.00   0.00   42
 15  \w    123.00 172.00   1.00    8.00    --  105.88  77.00 -30.00   49
 16  \w    123.00 172.00   1.00    8.00    --  105.88  77.00-120.00   49
 17  \w    123.00 169.00   1.00    8.00    --  105.88  77.00 -60.00   46
 18  \w    123.00 173.00   1.00    8.00    --  105.88  77.00 -90.00   50
 19  \w    117.00 168.00   1.00    8.00    --  105.88  77.00-180.00   51
 20  \w    114.00 173.00   1.00    8.00    --  105.88  77.00-150.00   59
 21  \w     88.00 114.00   1.00    8.00    --  105.88  61.00-150.00   26
 22  \w     88.00 121.00   1.00    8.00    --  105.88  61.00-120.00   33
 23  \w     88.00 114.00   1.00    8.00    --  105.88  61.00-180.00   26
 24  \w     79.00 110.00   1.00    8.00    --  105.88  77.00-180.00   31
 25  \w     79.00 105.00   1.00    8.00    --  105.88  77.00-120.00   26
 26  \w     88.00 114.00   1.00    8.00    --  105.88  61.00 -90.00   26
 27  \w     88.00 114.00   1.00    8.00    --  105.88  61.00 -60.00   26
 28  \w     88.00 113.00   1.00    8.00    --  105.88  61.00 -30.00   25
 29  \w     88.00 114.00   1.00    8.00    --  105.88  61.00   0.00   26
 30  \w    114.00 170.00   1.00    8.00    --  105.88  77.00  30.00   56
 31  \w    122.00 169.00   1.00    8.00    --  105.88  77.00 150.00   47
 32  \w    118.00 152.00   1.00    8.00    --  105.88  61.00  90.00   34
 33  \w    142.00 171.00   1.00    8.00    --  105.88  77.00  90.00   29
 34  \w    112.00 172.00   1.00    8.00    --  105.88  77.00 120.00   60
 35  \w     88.00 121.00   1.00    8.00    --  105.88  61.00  60.00   33
 36  \w     88.00 113.00   1.00    8.00    --  105.88  61.00 120.00   25
 37  \w     88.00 114.00   1.00    8.00    --  105.88  61.00  90.00   26
 38  \w     79.00 105.00   1.00    8.00    --  105.88  77.00  90.00   26
 39  \w     79.00 104.00   1.00    8.00    --  105.88  77.00  60.00   25
 40  \w     88.00 114.00   1.00    8.00    --  105.88  61.00  30.00   26
 41  \w     79.00 104.00   1.00    8.00    --  105.88  77.00 -30.00   25
 42  \w     79.00 105.00   1.00    8.00    --  105.88  77.00 -60.00   26
 43  \w     79.00 105.00   1.00    8.00    --  105.88  77.00 -90.00   26
 44  \w     84.00 130.00   1.00    8.00    --  105.88  30.00 -60.00   46
 45  \w     85.00 117.00   1.00    8.00    --  105.88  30.00  30.00   32
 46  \w     84.00 118.00   1.00    8.00    --  105.88  30.00  60.00   34
 47  \w     84.00 111.00   1.00    8.00    --  105.88  30.00   0.00   27
 48  \w     84.00 112.00   1.00    8.00    --  105.88  30.00 -30.00   28
 49  \w     79.00 104.00   1.00    8.00    --  105.88  77.00  30.00   25
 50  \w     79.00 104.00   1.00    8.00    --  105.88  77.00   0.00   25
 51  \w     84.00 112.00   1.00    8.00    --  105.88  30.00-120.00   28
 52  \w     85.00 110.00   1.00    8.00    --  105.88  30.00-150.00   25
 53  \w     84.00 110.00   1.00    8.00    --  105.88  30.00-180.00   26
 54  \w     79.00 105.00   1.00    8.00    --  105.88  77.00-150.00   26
 55  \w     51.00  98.00   1.00    2.00    --   34.73  57.00-180.00   47
 56  \w     56.00  91.00   1.00    2.00    --   34.73  77.00-120.00   35
 57  \w     68.00  93.00   1.00    2.00    --   34.73  77.00 -60.00   25
 58  \w     59.00 100.00   1.00    2.00    --   34.73  77.00  30.00   41
 59  \w     67.00 104.00   1.00    2.00    --   34.73  38.00  90.00   37
 60  \w     79.00 104.00   1.00    8.00    --  105.88  77.00 150.00   25
 61  \w     88.00 114.00   1.00    8.00    --  105.88  61.00 150.00   26
 62  \w     79.00 105.00   1.00    8.00    --  105.88  77.00 120.00   26
 63  \w     16.00  65.00   1.00    2.00    --   34.73  38.00  90.00   49
 64  \w      8.00  50.00   1.00    2.00    --   34.73  77.00  30.00   42
 65  \w     10.00 100.00   1.00    2.00    --   34.73  77.00 -30.00   90
 66  \w     56.00  89.00   1.00    2.00    --   34.73  77.00-150.00   33
 67  \w     19.00  48.00   1.00    2.00    --   34.73  57.00-180.00   29
 68  \w      9.00  48.00   1.00    2.00    --   34.73  77.00-150.00   39
 69  \w     12.00  53.00   1.00    2.00    --   34.73  77.00-120.00   41
 70  \w     16.00  92.00   1.00    2.00    --   34.73  38.00 -60.00   76
 71  \w      8.00  53.00   1.00    2.00    --   34.73  77.00 -60.00   45
 72  \w     -1.00  25.00   1.00    2.00    --   34.73  95.00  91.31   26
 73  \w      8.00  92.00   1.00    2.00    --   34.73  77.00 120.00   84
 74  \w     -6.00  51.00   1.00    2.00    --   34.73 -38.00 150.00   57
 75  \w    -34.00  52.00   1.00    2.00    --   34.73 -38.00   0.00   86
 76  \w    -26.00  28.00   1.00    2.00    --   34.73 -57.00-120.00   54
 77  \w    -30.00  48.00   1.00    2.00    --   34.73 -38.00 -90.00   78
;
_diffrn_measurement_device 'four-circle diffractometer'
_diffrn_measurement_device_type 'SuperNova, Dual, Cu at zero, EosS2'
_diffrn_measurement_method '\w scans'
_diffrn_orient_matrix_type 'CrysAlisPro convention (1999,Acta A55,543-557)'
_diffrn_orient_matrix_UB_11 0.0498511000
_diffrn_orient_matrix_UB_12 0.0895415000
_diffrn_orient_matrix_UB_13 0.0481544000
_diffrn_orient_matrix_UB_21 -0.0833647000
_diffrn_orient_matrix_UB_22 0.0358242000
_diffrn_orient_matrix_UB_23 0.0069379000
_diffrn_orient_matrix_UB_31 -0.0132695000
_diffrn_orient_matrix_UB_32 -0.0145153000
_diffrn_orient_matrix_UB_33 0.0731581000
_diffrn_radiation_monochromator mirror
_diffrn_radiation_probe x-ray
_diffrn_radiation_type CuK\a
_diffrn_radiation_wavelength 1.54184
_diffrn_reflns_av_R_equivalents 0.0444
_diffrn_reflns_av_unetI/netI 0.0381
_diffrn_reflns_Laue_measured_fraction_full 0.999
_diffrn_reflns_Laue_measured_fraction_max 0.999
_diffrn_reflns_limit_h_max 19
_diffrn_reflns_limit_h_min -19
_diffrn_reflns_limit_k_max 20
_diffrn_reflns_limit_k_min -20
_diffrn_reflns_limit_l_max 22
_diffrn_reflns_limit_l_min -20
_diffrn_reflns_number 68405
_diffrn_reflns_point_group_measured_fraction_full 0.999
_diffrn_reflns_point_group_measured_fraction_max 0.999
_diffrn_reflns_theta_full 66.601
_diffrn_reflns_theta_max 66.601
_diffrn_reflns_theta_min 4.206
_diffrn_source 'micro-focus sealed X-ray tube'
_diffrn_source_type 'SuperNova (Cu) X-ray Source'
_exptl_absorpt_coefficient_mu 3.601
_exptl_absorpt_correction_T_max 1.00000
_exptl_absorpt_correction_T_min 0.78275
_exptl_absorpt_correction_type multi-scan
_exptl_absorpt_process_details
;
CrysAlisPro 1.171.38.46 (Rigaku Oxford Diffraction, 2015)
Empirical absorption correction using spherical harmonics,
 implemented in SCALE3 ABSPACK scaling algorithm.
;
_exptl_crystal_colour brown
_exptl_crystal_colour_primary brown
_exptl_crystal_density_diffrn 1.353
_exptl_crystal_description block
_exptl_crystal_F_000 2048
_exptl_crystal_size_max 0.3
_exptl_crystal_size_mid 0.2
_exptl_crystal_size_min 0.2
_refine_diff_density_max 0.698
_refine_diff_density_min -0.710
_refine_diff_density_rms 0.063
_refine_ls_extinction_method none
_refine_ls_goodness_of_fit_ref 1.016
_refine_ls_hydrogen_treatment constr
_refine_ls_matrix_type full
_refine_ls_number_parameters 1273
_refine_ls_number_reflns 17056
_refine_ls_number_restraints 30
_refine_ls_restrained_S_all 1.042
_refine_ls_R_factor_all 0.0820
_refine_ls_R_factor_gt 0.0645
_refine_ls_shift/su_max 0.001
_refine_ls_shift/su_mean 0.000
_refine_ls_structure_factor_coef Fsqd
_refine_ls_weighting_details 'w=1/[\s^2^(Fo^2^)+(0.0980P)^2^+4.9875P] where P=(Fo^2^+2Fc^2^)/3'
_refine_ls_weighting_scheme calc
_refine_ls_wR_factor_gt 0.1724
_refine_ls_wR_factor_ref 0.1874
_reflns_Friedel_coverage 0.000
_reflns_number_gt 13291
_reflns_number_total 17056
_reflns_threshold_expression 'I > 2\s(I)'
_cod_data_source_file 19.cif
_cod_data_source_block exp_666
_cod_depositor_comments 'Adding full bibliography for 4129104--4129109.cif.'
_cod_original_cell_volume 4844.8(3)
_cod_database_code 4129104
_shelx_shelxl_version_number 2016/6
_chemical_oxdiff_formula 'C50 N5 O2 H20 Cl3'
_shelx_space_group_comment
;
The symmetry employed for this shelxl refinement is uniquely defined
by the following loop, which should always be used as a source of
symmetry information in preference to the above space-group names.
They are only intended as comments.
;
_shelx_estimated_absorpt_t_max 0.533
_shelx_estimated_absorpt_t_min 0.411
_reflns_odcompleteness_completeness 99.88
_reflns_odcompleteness_iscentric 1
_reflns_odcompleteness_theta 66.49
_olex2_refinement_description
;
1. Fixed Uiso
 At 1.2 times of:
  All C(H) groups, All C(H,H) groups, All N(H) groups
 At 1.5 times of:
  All C(H,H,H) groups
2. Restrained distances
 Cl6A-C103
 1.76 with sigma of 0.02
 Cl4A-C103
 1.76 with sigma of 0.02
 Cl5A-C103
 1.76 with sigma of 0.02
 Cl6A-Cl5A
 2.89 with sigma of 0.02
 Cl4A-Cl6A
 2.89 with sigma of 0.02
 Cl4A-Cl5A
 2.89 with sigma of 0.02
3. Uiso/Uaniso restraints and constraints
Uanis(Cl6A) \\sim Ueq, Uanis(Cl8A) \\sim Ueq, Uanis(Cl3) \\sim Ueq, Uanis(Cl9A)
\\sim Ueq: with sigma of 0.01 and sigma for terminal atoms of 0.02
4. Others
 Sof(HB)=Sof(Cl5A)=Sof(Cl4A)=Sof(Cl6A)=1-FVAR(1)
 Sof(Cl6)=Sof(HA)=Sof(Cl5)=Sof(Cl4)=FVAR(1)
 Sof(H3B)=Sof(Cl3A)=Sof(Cl1A)=Sof(Cl2A)=1-FVAR(2)
 Sof(Cl2)=Sof(Cl3)=Sof(Cl1)=Sof(H3A)=FVAR(2)
 Sof(H9JB)=Sof(Cl9A)=Sof(Cl8A)=Sof(Cl7A)=1-FVAR(3)
 Sof(Cl8)=Sof(Cl7)=Sof(Cl9)=Sof(H9JA)=FVAR(3)
5.a Ternary CH refined with riding coordinates:
 C102(H1), C104(H9JA), C104(H9JB), C103(HA), C103(HB), C101(H3A), C101(H3B)
5.b Aromatic/amide H refined with riding coordinates:
 N5(H4AA), N3(H5AA), N8(H9AA), N6(H1BA), C70(H9BA), C53(H6CA), C61(H8CA),
 C67(H9CA), C60(H3DA), C52(H5DA), C17(H8DA), C71(H9DA), C23(H0EA), C3(H1EA),
 C35(H3EA), C8(H4EA), C16(H8EA), C2(H1FA), C10(H3FA), C11(H4FA), C58(H5FA),
 C22(H6FA), C7(H2GA), C86(H8GA), C37(H0HA), C66(H2HA), C57(H6HA), C44(H7HA),
 C93(H8HA), C28(H4IA), C26(H5IA), C84(H6IA), C46(H4JA), C95(H6JA), C75(H4),
 C77(H2BA)
5.c Idealised Me refined as rotating group:
 C50(H1AA,H1AB,H1AC), C88(H2A,H2B,H2C), C40(H1HA,H1HB,H1HC), C31(H2IA,H2IB,
 H2IC), C41(H3IA,H3IB,H3IC), C90(H7IA,H7IB,H7IC), C30(H9IA,H9IB,H9IC), C99(H2JA,
 H2JB,H2JC), C48(H3JA,H3JB,H3JC), C39(H7JA,H7JB,H7JC), C97(H1KA,H1KB,H1KC),
 C32(H2KA,H2KB,H2KC), C89(H6KA,H6KB,H6KC), C49(H7KA,H7KB,H7KC), C98(H0LA,H0LB,
 H0LC), C80(H5A,H5B,H5C), C79(H7A,H7B,H7C), C81(H1BB,H1BC,H1BD)
;
_olex2_submission_special_instructions 'No special instructions were received'
_oxdiff_exptl_absorpt_empirical_details
;
Empirical correction (ABSPACK) includes:
- Absorption correction using spherical harmonics
- Frame scaling
;
_oxdiff_exptl_absorpt_empirical_full_max 1.355
_oxdiff_exptl_absorpt_empirical_full_min 0.725

loop_
_space_group_symop_operation_xyz
'x, y, z'
'-x, -y, -z'

loop_
_atom_site_label
_atom_site_type_symbol
_atom_site_fract_x
_atom_site_fract_y
_atom_site_fract_z
_atom_site_U_iso_or_equiv
_atom_site_adp_type
_atom_site_occupancy
_atom_site_site_symmetry_order
_atom_site_calc_flag
_atom_site_refinement_flags_posn
_atom_site_refinement_flags_adp
_atom_site_refinement_flags_occupancy
_atom_site_disorder_assembly
_atom_site_disorder_group
Cl12 Cl 0.77433(6) 0.96453(6) 0.48791(5) 0.0484(2) Uani 1 1 d . . . . .
Cl11 Cl 0.64383(5) 1.05907(6) 0.47682(6) 0.0579(3) Uani 1 1 d . . . . .
Cl10 Cl 0.81257(6) 1.14614(6) 0.54950(7) 0.0620(3) Uani 1 1 d . . . . .
Cl8 Cl 0.66011(8) 0.73407(10) -0.16856(13) 0.0646(6) Uani 0.755(5) 1 d . . P A 1
Cl7 Cl 0.8022(3) 0.85776(18) -0.0871(2) 0.1203(15) Uani 0.755(5) 1 d . . P A 1
O4 O 0.49385(13) 1.12667(13) 0.16888(12) 0.0365(5) Uani 1 1 d . . . . .
Cl9 Cl 0.80489(14) 0.76079(19) -0.24570(15) 0.1017(9) Uani 0.755(5) 1 d . . P A 1
O2 O 0.69428(13) 0.92385(14) 0.31587(15) 0.0440(6) Uani 1 1 d . . . . .
O3 O 0.39731(14) 1.17826(15) 0.28221(13) 0.0431(5) Uani 1 1 d . . . . .
N5 N 0.54352(15) 1.27858(15) 0.28464(14) 0.0316(5) Uani 1 1 d . . . . .
H4AA H 0.507427 1.232458 0.261944 0.038 Uiso 1 1 calc R . . . .
Cl6 Cl 0.81236(16) 0.74728(18) 0.0524(2) 0.1049(11) Uani 0.705(2) 1 d . . P B 1
N3 N 0.35963(15) 1.00997(16) 0.08319(15) 0.0336(5) Uani 1 1 d . . . . .
H5AA H 0.377305 1.036446 0.130840 0.040 Uiso 1 1 calc R . . . .
N4 N 0.45673(15) 1.09564(16) 0.04236(14) 0.0319(5) Uani 1 1 d . . . . .
O1 O 0.82558(14) 0.84340(15) 0.27810(14) 0.0449(6) Uani 1 1 d . . . . .
N9 N 0.89972(16) 1.02364(17) 0.33991(17) 0.0391(6) Uani 1 1 d . . . . .
N1 N 0.38400(16) 1.08830(16) 0.34461(15) 0.0352(6) Uani 1 1 d . . . . .
N8 N 0.75767(15) 1.05738(16) 0.29168(16) 0.0371(6) Uani 1 1 d . . . . .
H9AA H 0.775811 1.019124 0.302492 0.044 Uiso 1 1 calc R . . . .
N10 N 0.94136(15) 0.91486(17) 0.36851(17) 0.0379(6) Uani 1 1 d . . . . .
N6 N 0.67713(15) 0.77164(16) 0.31202(15) 0.0354(6) Uani 1 1 d . . . . .
H1BA H 0.704034 0.819090 0.314332 0.042 Uiso 1 1 calc R . . . .
N7 N 0.61355(15) 0.98725(16) 0.26087(15) 0.0325(5) Uani 1 1 d . . . . .
C13 C 0.49762(17) 1.14751(18) 0.11518(17) 0.0304(6) Uani 1 1 d . . . . .
N2 N 0.32721(15) 1.00829(16) 0.21636(15) 0.0355(6) Uani 1 1 d . . . . .
C20 C 0.48019(18) 1.21237(19) 0.40364(18) 0.0333(6) Uani 1 1 d . . . . .
C12 C 0.54424(18) 1.22398(18) 0.10955(18) 0.0318(6) Uani 1 1 d . . . . .
C51 C 0.67631(18) 1.05567(19) 0.26982(18) 0.0323(6) Uani 1 1 d . . . . .
C100 C 0.53806(18) 0.77623(19) 0.25115(18) 0.0338(6) Uani 1 1 d . . . . .
C14 C 0.58505(18) 1.29796(18) 0.16738(18) 0.0325(6) Uani 1 1 d . . . . .
C18 C 0.56327(19) 1.31861(18) 0.36223(18) 0.0333(6) Uani 1 1 d . . . . .
C19 C 0.53543(19) 1.28552(18) 0.41696(17) 0.0328(6) Uani 1 1 d . . . . .
C70 C 0.49346(18) 0.89118(19) 0.21620(18) 0.0343(7) Uani 1 1 d . . . . .
H9BA H 0.438767 0.864736 0.193292 0.041 Uiso 1 1 calc R . . . .
C6 C 0.29280(18) 0.94226(18) 0.05205(18) 0.0331(6) Uani 1 1 d . . . . .
C9 C 0.39178(18) 1.02706(18) 0.02694(17) 0.0313(6) Uani 1 1 d . . . . .
C56 C 0.94114(19) 1.0958(2) 0.3321(2) 0.0410(8) Uani 1 1 d . . . . .
C21 C 0.41962(18) 1.16124(19) 0.33486(18) 0.0344(6) Uani 1 1 d . . . . .
C42 C 0.5756(2) 1.33826(19) 0.49656(18) 0.0357(7) Uani 1 1 d . . . . .
C72 C 0.62749(19) 0.92111(19) 0.28002(19) 0.0354(7) Uani 1 1 d . . . . .
C53 C 0.75270(19) 1.17440(19) 0.27244(19) 0.0356(7) Uani 1 1 d . . . . .
H6CA H 0.768655 1.225775 0.268599 0.043 Uiso 1 1 calc R . . . .
C5 C 0.24498(19) 0.90901(19) 0.09696(19) 0.0346(7) Uani 1 1 d . . . . .
C54 C 0.80746(19) 1.13001(19) 0.29405(19) 0.0358(7) Uani 1 1 d . . . . .
C61 C 0.94083(19) 0.8275(2) 0.4291(2) 0.0395(7) Uani 1 1 d . . . . .
H8CA H 0.958287 0.802492 0.460348 0.047 Uiso 1 1 calc R . . . .
C67 C 0.5757(2) 0.6610(2) 0.2896(2) 0.0418(8) Uani 1 1 d . . . . .
H9CA H 0.524099 0.623684 0.274009 0.050 Uiso 1 1 calc R . . . .
C4 C 0.26216(19) 0.93997(19) 0.17613(19) 0.0370(7) Uani 1 1 d . . . . .
C65 C 0.7115(2) 0.71884(19) 0.33692(19) 0.0362(7) Uani 1 1 d . . . . .
C64 C 0.7967(2) 0.73649(19) 0.37446(19) 0.0363(7) Uani 1 1 d . . . . .
C60 C 0.9839(2) 0.8964(2) 0.4236(2) 0.0404(7) Uani 1 1 d . . . . .
H3DA H 1.034879 0.927713 0.452273 0.049 Uiso 1 1 calc R . . . .
C15 C 0.58867(18) 1.32156(18) 0.24820(18) 0.0321(6) Uani 1 1 d . . . . .
C52 C 0.67086(19) 1.12843(18) 0.25785(18) 0.0334(6) Uani 1 1 d . . . . .
H5DA H 0.621883 1.143190 0.242981 0.040 Uiso 1 1 calc R . . . .
C38 C 0.7170(2) 1.37806(19) 0.14230(18) 0.0371(7) Uani 1 1 d . . . . .
C63 C 0.86854(18) 0.8523(2) 0.3353(2) 0.0368(7) Uani 1 1 d . . . . .
C17 C 0.6236(2) 1.39130(19) 0.37522(19) 0.0379(7) Uani 1 1 d . . . . .
H8DA H 0.649076 1.430957 0.422585 0.045 Uiso 1 1 calc R . . . .
C71 C 0.53092(18) 0.96722(19) 0.22309(18) 0.0338(7) Uani 1 1 d . . . . .
H9DA H 0.506351 1.002081 0.205611 0.041 Uiso 1 1 calc R . . . .
C23 C 0.4135(2) 1.0954(2) 0.41683(19) 0.0396(7) Uani 1 1 d . . . . .
H0EA H 0.397568 1.055269 0.436500 0.048 Uiso 1 1 calc R . . . .
C3 C 0.2225(2) 0.9118(2) 0.2288(2) 0.0421(7) Uani 1 1 d . . . . .
H1EA H 0.177043 0.867404 0.217219 0.050 Uiso 1 1 calc R . . . .
C87 C 0.4522(2) 0.6597(2) 0.1372(2) 0.0413(8) Uani 1 1 d . . . . .
C35 C 0.6223(2) 1.4884(2) 0.1189(2) 0.0483(9) Uani 1 1 d . . . . .
H3EA H 0.590568 1.524834 0.110283 0.058 Uiso 1 1 calc R . . . .
C8 C 0.34781(19) 0.97057(19) -0.04414(19) 0.0354(7) Uani 1 1 d . . . . .
H4EA H 0.358537 0.969185 -0.091883 0.042 Uiso 1 1 calc R . . . .
C82 C 0.45575(19) 0.71814(19) 0.21373(19) 0.0359(7) Uani 1 1 d . . . . .
C55 C 0.8970(2) 1.1482(2) 0.3125(2) 0.0399(7) Uani 1 1 d . . . . .
C59 C 0.96108(19) 0.9887(2) 0.3560(2) 0.0397(7) Uani 1 1 d . . . . .
C16 C 0.6386(2) 1.3938(2) 0.30619(19) 0.0383(7) Uani 1 1 d . . . . .
H8EA H 0.675304 1.435782 0.298803 0.046 Uiso 1 1 calc R . . . .
C92 C 0.9618(2) 1.3021(2) 0.3770(2) 0.0477(9) Uani 1 1 d . . . . .
C68 C 0.59418(19) 0.73879(19) 0.28295(19) 0.0358(7) Uani 1 1 d . . . . .
C2 C 0.2637(2) 0.9622(2) 0.3003(2) 0.0401(7) Uani 1 1 d . . . . .
H1FA H 0.252638 0.958167 0.346083 0.048 Uiso 1 1 calc R . . . .
C33 C 0.6294(2) 1.36671(19) 0.14628(17) 0.0342(6) Uani 1 1 d . . . . .
C10 C 0.4823(2) 1.1329(2) -0.00821(19) 0.0388(7) Uani 1 1 d . . . . .
H3FA H 0.465483 1.109173 -0.060287 0.047 Uiso 1 1 calc R . . . .
C11 C 0.5340(2) 1.2069(2) 0.02918(19) 0.0390(7) Uani 1 1 d . . . . .
H4FA H 0.559489 1.241960 0.007173 0.047 Uiso 1 1 calc R . . . .
C58 C 1.0440(2) 1.0346(2) 0.3598(2) 0.0464(8) Uani 1 1 d . . . . .
H5FA H 1.095840 1.021138 0.370165 0.056 Uiso 1 1 calc R . . . .
C22 C 0.46829(19) 1.1685(2) 0.45351(19) 0.0364(7) Uani 1 1 d . . . . .
H6FA H 0.494287 1.187753 0.502862 0.044 Uiso 1 1 calc R . . . .
C43 C 0.6566(2) 1.3306(2) 0.52013(19) 0.0399(7) Uani 1 1 d . . . . .
C62 C 0.86289(19) 0.79832(19) 0.37870(19) 0.0360(7) Uani 1 1 d . . . . .
C69 C 0.55136(18) 0.85562(19) 0.25011(18) 0.0331(6) Uani 1 1 d . . . . .
C96 C 0.9585(2) 1.2293(2) 0.2392(2) 0.0491(9) Uani 1 1 d . . . . .
C91 C 0.94231(19) 1.2283(2) 0.3098(2) 0.0430(8) Uani 1 1 d . . . . .
C7 C 0.28552(19) 0.91773(19) -0.02812(19) 0.0361(7) Uani 1 1 d . . . . .
H2GA H 0.245898 0.873918 -0.063550 0.043 Uiso 1 1 calc R . . . .
C34 C 0.5810(2) 1.4222(2) 0.1339(2) 0.0408(7) Uani 1 1 d . . . . .
C83 C 0.3857(2) 0.7177(2) 0.2551(2) 0.0429(8) Uani 1 1 d . . . . .
C50 C 0.7051(2) 1.2691(2) 0.4663(2) 0.0475(8) Uani 1 1 d . . . . .
H1AA H 0.668731 1.214975 0.441355 0.071 Uiso 1 1 calc GR . . . .
H1AB H 0.753102 1.263627 0.494188 0.071 Uiso 1 1 calc GR . . . .
H1AC H 0.724516 1.289217 0.428883 0.071 Uiso 1 1 calc GR . . . .
C29 C 0.0942(2) 0.8529(2) 0.0372(2) 0.0436(8) Uani 1 1 d . . . . .
C102 C 0.7535(2) 1.0547(2) 0.4764(2) 0.0458(8) Uani 1 1 d . . . . .
H1 H 0.771425 1.051903 0.427204 0.055 Uiso 1 1 calc R . . . .
C88 C 0.5249(2) 0.6635(2) 0.0907(2) 0.0476(8) Uani 1 1 d . . . . .
H2A H 0.527718 0.712353 0.079166 0.071 Uiso 1 1 calc GR . . . .
H2B H 0.516624 0.613322 0.044071 0.071 Uiso 1 1 calc GR . . . .
H2C H 0.577142 0.667301 0.118975 0.071 Uiso 1 1 calc GR . . . .
C24 C 0.1726(2) 0.8371(2) 0.05852(19) 0.0372(7) Uani 1 1 d . . . . .
C86 C 0.3785(2) 0.5996(2) 0.1052(2) 0.0489(9) Uani 1 1 d . . . . .
H8GA H 0.375962 0.560179 0.055076 0.059 Uiso 1 1 calc R . . . .
C47 C 0.5310(2) 1.3979(2) 0.5463(2) 0.0436(8) Uani 1 1 d . . . . .
C37 C 0.7554(2) 1.4461(2) 0.1271(2) 0.0441(8) Uani 1 1 d . . . . .
H0HA H 0.813896 1.453982 0.124099 0.053 Uiso 1 1 calc R . . . .
C40 C 0.4862(2) 1.4114(2) 0.1391(2) 0.0504(9) Uani 1 1 d . . . . .
H1HA H 0.464778 1.457607 0.134087 0.076 Uiso 1 1 calc GR . . . .
H1HB H 0.474539 1.410709 0.187618 0.076 Uiso 1 1 calc GR . . . .
H1HC H 0.458856 1.359037 0.099015 0.076 Uiso 1 1 calc GR . . . .
C66 C 0.6476(2) 0.6499(2) 0.3234(2) 0.0429(8) Uani 1 1 d . . . . .
H2HA H 0.652520 0.603990 0.335205 0.051 Uiso 1 1 calc R . . . .
C85 C 0.3095(2) 0.5969(2) 0.1456(2) 0.0527(9) Uani 1 1 d . . . . .
C57 C 1.0317(2) 1.1023(2) 0.3451(2) 0.0463(8) Uani 1 1 d . . . . .
H6HA H 1.073565 1.144537 0.343754 0.056 Uiso 1 1 calc R . . . .
C44 C 0.6919(2) 1.3840(2) 0.5945(2) 0.0479(8) Uani 1 1 d . . . . .
H7HA H 0.744923 1.378259 0.611267 0.057 Uiso 1 1 calc R . . . .
C93 C 0.9946(2) 1.3780(3) 0.3715(3) 0.0588(11) Uani 1 1 d . . . . .
H8HA H 1.005978 1.427747 0.415614 0.071 Uiso 1 1 calc R . . . .
C36 C 0.7094(3) 1.5019(2) 0.1164(2) 0.0485(9) Uani 1 1 d . . . . .
C25 C 0.1828(2) 0.7543(2) 0.0450(2) 0.0423(7) Uani 1 1 d . . . . .
C31 C 0.2672(2) 0.7364(2) 0.0663(2) 0.0507(9) Uani 1 1 d . . . . .
H2IA H 0.312571 0.773268 0.057784 0.076 Uiso 1 1 calc GR . . . .
H2IB H 0.271305 0.678563 0.035597 0.076 Uiso 1 1 calc GR . . . .
H2IC H 0.271473 0.745925 0.119196 0.076 Uiso 1 1 calc GR . . . .
C41 C 0.7713(2) 1.3213(2) 0.1573(2) 0.0430(8) Uani 1 1 d . . . . .
H3IA H 0.800224 1.349926 0.207788 0.065 Uiso 1 1 calc GR . . . .
H3IB H 0.812374 1.308034 0.120721 0.065 Uiso 1 1 calc GR . . . .
H3IC H 0.735756 1.269998 0.152943 0.065 Uiso 1 1 calc GR . . . .
C28 C 0.0277(2) 0.7850(2) 0.0020(2) 0.0520(9) Uani 1 1 d . . . . .
H4IA H -0.023913 0.794892 -0.013430 0.062 Uiso 1 1 calc R . . . .
C26 C 0.1140(3) 0.6890(2) 0.0113(2) 0.0516(9) Uani 1 1 d . . . . .
H5IA H 0.120149 0.634082 0.003090 0.062 Uiso 1 1 calc R . . . .
C84 C 0.3132(2) 0.6570(3) 0.2198(2) 0.0535(9) Uani 1 1 d . . . . .
H6IA H 0.265837 0.656876 0.246752 0.064 Uiso 1 1 calc R . . . .
C90 C 0.3874(2) 0.7809(3) 0.3364(2) 0.0545(9) Uani 1 1 d . . . . .
H7IA H 0.430099 0.772684 0.367762 0.082 Uiso 1 1 calc GR . . . .
H7IB H 0.332794 0.772904 0.354450 0.082 Uiso 1 1 calc GR . . . .
H7IC H 0.400431 0.837224 0.338678 0.082 Uiso 1 1 calc GR . . . .
C45 C 0.6506(3) 1.4449(2) 0.6437(2) 0.0512(9) Uani 1 1 d . . . . .
C30 C 0.0811(2) 0.9405(2) 0.0507(3) 0.0567(10) Uani 1 1 d . . . . .
H9IA H 0.093629 0.976635 0.103985 0.085 Uiso 1 1 calc GR . . . .
H9IB H 0.023002 0.939068 0.034935 0.085 Uiso 1 1 calc GR . . . .
H9IC H 0.118157 0.962090 0.021828 0.085 Uiso 1 1 calc GR . . . .
C94 C 1.0104(2) 1.3811(3) 0.3022(3) 0.0608(12) Uani 1 1 d . . . . .
C27 C 0.0365(2) 0.7033(2) -0.0106(2) 0.0531(9) Uani 1 1 d . . . . .
C99 C 0.9497(2) 1.3024(3) 0.4544(2) 0.0564(10) Uani 1 1 d . . . . .
H2JA H 0.902492 1.259356 0.450173 0.085 Uiso 1 1 calc GR . . . .
H2JB H 0.938683 1.356680 0.488282 0.085 Uiso 1 1 calc GR . . . .
H2JC H 1.000358 1.291193 0.474078 0.085 Uiso 1 1 calc GR . . . .
C48 C 0.4439(2) 1.4053(2) 0.5215(2) 0.0553(9) Uani 1 1 d . . . . .
H3JA H 0.446107 1.417313 0.476911 0.083 Uiso 1 1 calc GR . . . .
H3JB H 0.424113 1.450340 0.561732 0.083 Uiso 1 1 calc GR . . . .
H3JC H 0.405716 1.353058 0.509812 0.083 Uiso 1 1 calc GR . . . .
C46 C 0.5706(3) 1.4505(2) 0.6191(2) 0.0527(9) Uani 1 1 d . . . . .
H4JA H 0.541889 1.490698 0.652254 0.063 Uiso 1 1 calc R . . . .
C95 C 0.9936(2) 1.3067(3) 0.2369(3) 0.0566(11) Uani 1 1 d . . . . .
H6JA H 1.005821 1.307910 0.190266 0.068 Uiso 1 1 calc R . . . .
C39 C 0.7527(3) 1.5794(3) 0.1061(3) 0.0629(11) Uani 1 1 d . . . . .
H7JA H 0.720232 1.586874 0.067079 0.094 Uiso 1 1 calc GR . . . .
H7JB H 0.808871 1.571928 0.091458 0.094 Uiso 1 1 calc GR . . . .
H7JC H 0.756402 1.628489 0.153190 0.094 Uiso 1 1 calc GR . . . .
C104 C 0.7405(2) 0.8098(3) -0.1753(3) 0.0563(10) Uani 1 1 d . . . . .
H9JA H 0.715675 0.852090 -0.186555 0.068 Uiso 0.755(5) 1 calc R . P A 1
H9JB H 0.697314 0.844346 -0.174933 0.068 Uiso 0.245(5) 1 calc R . P A 2
C97 C 0.9416(3) 1.1497(3) 0.1667(3) 0.0604(10) Uani 1 1 d . . . . .
H1KA H 0.972903 1.108956 0.171466 0.091 Uiso 1 1 calc GR . . . .
H1KB H 0.959275 1.162703 0.124799 0.091 Uiso 1 1 calc GR . . . .
H1KC H 0.881870 1.126871 0.157758 0.091 Uiso 1 1 calc GR . . . .
C32 C -0.0378(3) 0.6308(3) -0.0479(3) 0.0787(14) Uani 1 1 d . . . . .
H2KA H -0.087155 0.644515 -0.021374 0.118 Uiso 1 1 calc GR . . . .
H2KB H -0.023665 0.580236 -0.045708 0.118 Uiso 1 1 calc GR . . . .
H2KC H -0.049488 0.621662 -0.100158 0.118 Uiso 1 1 calc GR . . . .
C89 C 0.2299(3) 0.5300(3) 0.1094(3) 0.0778(14) Uani 1 1 d . . . . .
H6KA H 0.204106 0.538645 0.067908 0.117 Uiso 1 1 calc GR . . . .
H6KB H 0.190297 0.534559 0.146849 0.117 Uiso 1 1 calc GR . . . .
H6KC H 0.245111 0.474705 0.090563 0.117 Uiso 1 1 calc GR . . . .
C49 C 0.6931(3) 1.5064(3) 0.7214(2) 0.0718(13) Uani 1 1 d . . . . .
H7KA H 0.745231 1.489693 0.731398 0.108 Uiso 1 1 calc GR . . . .
H7KB H 0.655886 1.506244 0.759633 0.108 Uiso 1 1 calc GR . . . .
H7KC H 0.705240 1.562293 0.722473 0.108 Uiso 1 1 calc GR . . . .
C103 C 0.7974(4) 0.8591(5) 0.1295(4) 0.114(3) Uani 1 1 d D . . . .
HA H 0.805696 0.863120 0.181635 0.137 Uiso 0.705(2) 1 calc R . P B 1
HB H 0.774418 0.865058 0.177696 0.137 Uiso 0.295(2) 1 calc R . P B 2
C98 C 1.0473(3) 1.4640(3) 0.2977(4) 0.0814(16) Uani 1 1 d . . . . .
H0LA H 1.039145 1.510544 0.343512 0.122 Uiso 1 1 calc GR . . . .
H0LB H 1.018949 1.467692 0.254606 0.122 Uiso 1 1 calc GR . . . .
H0LC H 1.106985 1.466153 0.291991 0.122 Uiso 1 1 calc GR . . . .
Cl2 Cl 1.0124(5) 0.5851(3) 0.1387(3) 0.0722(15) Uani 0.465(14) 1 d . . P C 1
Cl3 Cl 0.9963(4) 0.7680(6) 0.1860(5) 0.123(3) Uani 0.465(14) 1 d . U P C 1
Cl1 Cl 1.0998(4) 0.7271(7) 0.2745(3) 0.1128(18) Uani 0.465(14) 1 d . . P C 1
C101 C 1.0585(4) 0.6903(4) 0.1918(4) 0.0935(18) Uani 1 1 d . . . . .
H3A H 1.106908 0.697683 0.163597 0.112 Uiso 0.465(14) 1 calc R . P C 1
H3B H 1.107829 0.704916 0.167602 0.112 Uiso 0.535(14) 1 calc R . P C 2
C1 C 0.32642(19) 1.02146(19) 0.28918(19) 0.0361(7) Uani 1 1 d . . . . .
Cl5 Cl 0.68477(9) 0.84922(11) 0.09848(10) 0.0678(5) Uani 0.705(2) 1 d . . P B 1
Cl4 Cl 0.85782(13) 0.93145(14) 0.11726(11) 0.0965(8) Uani 0.705(2) 1 d . . P B 1
Cl5A Cl 0.7654(3) 0.9422(2) 0.1078(2) 0.0744(13) Uani 0.295(2) 1 d D . P B 2
Cl4A Cl 0.9254(3) 0.9197(3) 0.1593(3) 0.0821(14) Uani 0.295(2) 1 d D . P B 2
Cl6A Cl 0.7981(8) 0.7766(4) 0.0918(4) 0.143(4) Uani 0.295(2) 1 d D U P B 2
Cl3A Cl 0.9979(5) 0.5916(5) 0.1333(5) 0.132(3) Uani 0.535(14) 1 d . . P C 2
Cl1A Cl 1.0906(2) 0.6882(4) 0.2849(3) 0.0831(16) Uani 0.535(14) 1 d . . P C 2
Cl2A Cl 0.9867(4) 0.7566(3) 0.2024(3) 0.1098(19) Uani 0.535(14) 1 d . . P C 2
Cl9A Cl 0.8171(4) 0.8400(8) -0.2297(4) 0.123(4) Uani 0.245(5) 1 d . U P A 2
Cl8A Cl 0.6870(8) 0.7108(5) -0.2276(9) 0.155(5) Uani 0.245(5) 1 d . U P A 2
Cl7A Cl 0.7808(6) 0.8539(6) -0.0832(4) 0.094(3) Uani 0.245(5) 1 d . . P A 2
C73 C 0.80851(19) 0.6812(2) 0.4161(2) 0.0402(8) Uani 1 1 d . . . . .
C74 C 0.8380(2) 0.6052(2) 0.3771(3) 0.0536(10) Uani 1 1 d . . . . .
C78 C 0.7860(2) 0.7036(3) 0.4903(2) 0.0503(9) Uani 1 1 d . . . . .
C75 C 0.8398(3) 0.5502(2) 0.4142(3) 0.0665(14) Uani 1 1 d . . . . .
H4 H 0.857546 0.498627 0.388929 0.080 Uiso 1 1 calc R . . . .
C80 C 0.8646(4) 0.5827(3) 0.2989(3) 0.0754(15) Uani 1 1 d . . . . .
H5A H 0.820540 0.587998 0.266886 0.113 Uiso 1 1 calc GR . . . .
H5B H 0.874661 0.525422 0.278473 0.113 Uiso 1 1 calc GR . . . .
H5C H 0.915961 0.620171 0.300926 0.113 Uiso 1 1 calc GR . . . .
C79 C 0.7571(3) 0.7858(3) 0.5332(2) 0.0610(11) Uani 1 1 d . . . . .
H7A H 0.802552 0.831811 0.540874 0.091 Uiso 1 1 calc GR . . . .
H7B H 0.741214 0.788413 0.581784 0.091 Uiso 1 1 calc GR . . . .
H7C H 0.709007 0.790072 0.504598 0.091 Uiso 1 1 calc GR . . . .
C76 C 0.8163(3) 0.5706(3) 0.4859(4) 0.0765(17) Uani 1 1 d . . . . .
C77 C 0.7905(2) 0.6469(3) 0.5244(3) 0.0693(14) Uani 1 1 d . . . . .
H2BA H 0.775751 0.661002 0.573883 0.083 Uiso 1 1 calc R . . . .
C81 C 0.8140(4) 0.5077(4) 0.5235(5) 0.131(3) Uani 1 1 d . . . . .
H1BB H 0.755986 0.482858 0.522868 0.196 Uiso 1 1 calc GR . . . .
H1BC H 0.839121 0.536911 0.575284 0.196 Uiso 1 1 calc GR . . . .
H1BD H 0.845263 0.463982 0.495899 0.196 Uiso 1 1 calc GR . . . .

loop_
_atom_site_aniso_label
_atom_site_aniso_U_11
_atom_site_aniso_U_22
_atom_site_aniso_U_33
_atom_site_aniso_U_23
_atom_site_aniso_U_13
_atom_site_aniso_U_12
Cl12 0.0525(5) 0.0497(5) 0.0520(5) 0.0258(4) 0.0067(4) 0.0210(4)
Cl11 0.0352(4) 0.0567(5) 0.0820(7) 0.0266(5) 0.0017(4) 0.0148(4)
Cl10 0.0446(5) 0.0488(5) 0.0862(7) 0.0212(5) -0.0137(5) 0.0111(4)
Cl8 0.0416(7) 0.0614(9) 0.1090(14) 0.0529(9) 0.0054(7) 0.0112(5)
Cl7 0.147(3) 0.0720(15) 0.121(3) 0.0411(15) -0.075(2) -0.0315(17)
O4 0.0404(11) 0.0330(11) 0.0391(12) 0.0194(10) -0.0041(9) 0.0035(9)
Cl9 0.0927(13) 0.124(2) 0.1202(17) 0.0665(15) 0.0619(12) 0.0550(13)
O2 0.0308(11) 0.0398(12) 0.0679(16) 0.0312(12) -0.0141(10) 0.0029(9)
O3 0.0386(12) 0.0498(13) 0.0432(13) 0.0251(11) -0.0068(10) -0.0010(10)
N5 0.0316(12) 0.0271(12) 0.0376(14) 0.0147(10) -0.0005(10) 0.0064(10)
Cl6 0.0855(13) 0.0921(18) 0.190(3) 0.100(2) 0.0593(18) 0.0422(13)
N3 0.0301(12) 0.0332(13) 0.0357(14) 0.0129(11) -0.0026(10) 0.0049(10)
N4 0.0290(12) 0.0347(13) 0.0332(13) 0.0153(11) -0.0015(10) 0.0061(10)
O1 0.0356(11) 0.0556(14) 0.0576(15) 0.0380(12) -0.0026(11) 0.0082(10)
N9 0.0275(12) 0.0427(14) 0.0600(18) 0.0330(14) 0.0023(12) 0.0100(11)
N1 0.0325(12) 0.0358(13) 0.0370(14) 0.0155(11) 0.0024(11) 0.0033(10)
N8 0.0271(12) 0.0385(14) 0.0557(17) 0.0292(13) -0.0008(11) 0.0077(10)
N10 0.0271(12) 0.0404(14) 0.0572(17) 0.0300(13) 0.0003(11) 0.0101(10)
N6 0.0302(12) 0.0335(13) 0.0480(16) 0.0229(12) -0.0046(11) 0.0056(10)
N7 0.0256(11) 0.0341(13) 0.0432(15) 0.0210(11) -0.0031(10) 0.0079(10)
C13 0.0245(13) 0.0332(14) 0.0334(16) 0.0121(12) 0.0009(11) 0.0091(11)
N2 0.0288(12) 0.0371(13) 0.0385(15) 0.0138(11) 0.0005(10) 0.0050(10)
C20 0.0296(14) 0.0357(15) 0.0349(16) 0.0138(13) 0.0026(12) 0.0085(12)
C12 0.0284(13) 0.0328(15) 0.0377(16) 0.0173(13) 0.0003(12) 0.0082(11)
C51 0.0273(14) 0.0346(15) 0.0391(17) 0.0185(13) 0.0004(12) 0.0081(12)
C100 0.0299(14) 0.0359(15) 0.0388(17) 0.0186(13) -0.0010(12) 0.0066(12)
C14 0.0304(14) 0.0299(14) 0.0434(18) 0.0202(13) 0.0014(12) 0.0094(11)
C18 0.0354(15) 0.0298(14) 0.0364(17) 0.0140(13) 0.0007(12) 0.0104(12)
C19 0.0338(14) 0.0315(15) 0.0336(16) 0.0125(12) 0.0015(12) 0.0100(12)
C70 0.0262(13) 0.0358(15) 0.0422(17) 0.0171(13) -0.0062(12) 0.0074(12)
C6 0.0282(14) 0.0297(14) 0.0421(17) 0.0153(13) 0.0002(12) 0.0062(11)
C9 0.0288(13) 0.0318(14) 0.0337(16) 0.0124(12) -0.0014(12) 0.0100(11)
C56 0.0284(15) 0.0445(18) 0.062(2) 0.0345(17) 0.0004(14) 0.0068(13)
C21 0.0304(14) 0.0345(15) 0.0367(17) 0.0134(13) 0.0029(12) 0.0045(12)
C42 0.0398(16) 0.0308(15) 0.0361(17) 0.0150(13) 0.0036(13) 0.0005(12)
C72 0.0298(14) 0.0352(15) 0.0472(19) 0.0218(14) 0.0006(13) 0.0098(12)
C53 0.0364(15) 0.0335(15) 0.0442(18) 0.0217(14) 0.0000(13) 0.0116(12)
C5 0.0311(14) 0.0316(15) 0.0420(18) 0.0155(13) -0.0002(13) 0.0075(12)
C54 0.0315(15) 0.0356(15) 0.0464(18) 0.0233(14) -0.0013(13) 0.0064(12)
C61 0.0333(15) 0.0424(17) 0.052(2) 0.0265(15) -0.0029(14) 0.0130(13)
C67 0.0382(16) 0.0378(16) 0.051(2) 0.0233(15) -0.0102(14) 0.0006(13)
C4 0.0322(15) 0.0323(15) 0.0454(19) 0.0154(14) 0.0013(13) 0.0043(12)
C65 0.0359(15) 0.0352(15) 0.0427(18) 0.0206(14) -0.0027(13) 0.0096(13)
C64 0.0365(15) 0.0345(15) 0.0436(18) 0.0208(14) -0.0020(13) 0.0107(13)
C60 0.0308(15) 0.0419(17) 0.056(2) 0.0264(16) -0.0040(14) 0.0109(13)
C15 0.0331(14) 0.0264(14) 0.0411(17) 0.0174(13) 0.0022(12) 0.0084(11)
C52 0.0311(14) 0.0322(15) 0.0403(17) 0.0175(13) -0.0028(12) 0.0095(12)
C38 0.0422(16) 0.0304(15) 0.0380(17) 0.0148(13) -0.0016(13) 0.0033(13)
C63 0.0280(14) 0.0405(16) 0.052(2) 0.0273(15) 0.0015(13) 0.0122(12)
C17 0.0428(17) 0.0288(15) 0.0394(18) 0.0125(13) -0.0030(14) 0.0041(13)
C71 0.0270(14) 0.0365(16) 0.0412(17) 0.0185(13) -0.0040(12) 0.0094(12)
C23 0.0387(16) 0.0418(17) 0.0433(19) 0.0229(15) 0.0039(14) 0.0057(13)
C3 0.0352(16) 0.0393(17) 0.048(2) 0.0167(15) 0.0020(14) -0.0020(13)
C87 0.0458(17) 0.0354(16) 0.0479(19) 0.0225(15) -0.0103(15) 0.0099(14)
C35 0.063(2) 0.0363(17) 0.052(2) 0.0250(16) -0.0052(17) 0.0095(16)
C8 0.0362(15) 0.0344(15) 0.0372(17) 0.0160(13) 0.0006(13) 0.0082(12)
C82 0.0318(15) 0.0329(15) 0.0465(18) 0.0208(14) -0.0076(13) 0.0056(12)
C55 0.0310(15) 0.0443(17) 0.052(2) 0.0279(16) 0.0011(14) 0.0067(13)
C59 0.0300(15) 0.0419(17) 0.057(2) 0.0291(16) 0.0017(14) 0.0111(13)
C16 0.0407(16) 0.0319(15) 0.0457(19) 0.0205(14) -0.0007(14) 0.0036(13)
C92 0.0329(16) 0.0454(19) 0.068(2) 0.0303(18) -0.0086(16) 0.0001(14)
C68 0.0330(15) 0.0332(15) 0.0423(18) 0.0179(13) -0.0058(13) 0.0042(12)
C2 0.0397(16) 0.0413(17) 0.0399(18) 0.0190(15) 0.0046(14) 0.0020(13)
C33 0.0404(16) 0.0305(14) 0.0323(16) 0.0143(12) -0.0019(12) 0.0049(12)
C10 0.0400(16) 0.0435(17) 0.0352(17) 0.0195(14) -0.0014(13) 0.0051(14)
C11 0.0394(16) 0.0410(17) 0.0427(18) 0.0240(15) 0.0005(14) 0.0064(13)
C58 0.0279(15) 0.055(2) 0.071(2) 0.0395(19) -0.0007(15) 0.0103(14)
C22 0.0360(15) 0.0384(16) 0.0377(17) 0.0179(14) 0.0023(13) 0.0081(13)
C43 0.0463(17) 0.0354(16) 0.0377(18) 0.0173(14) -0.0005(14) 0.0003(13)
C62 0.0318(15) 0.0356(15) 0.0478(19) 0.0228(14) -0.0002(13) 0.0115(12)
C69 0.0286(14) 0.0343(15) 0.0409(17) 0.0191(13) -0.0020(12) 0.0084(12)
C96 0.0309(16) 0.058(2) 0.072(3) 0.041(2) -0.0037(16) 0.0058(15)
C91 0.0266(14) 0.0485(19) 0.070(2) 0.0411(18) -0.0018(14) 0.0055(13)
C7 0.0336(15) 0.0312(15) 0.0411(18) 0.0130(13) -0.0051(13) 0.0053(12)
C34 0.0516(19) 0.0346(16) 0.0420(18) 0.0210(14) -0.0007(15) 0.0104(14)
C83 0.0343(16) 0.0439(18) 0.053(2) 0.0240(16) -0.0030(14) 0.0043(13)
C50 0.0428(18) 0.0455(19) 0.056(2) 0.0213(17) -0.0053(16) 0.0121(15)
C29 0.0348(16) 0.0440(18) 0.051(2) 0.0208(16) -0.0004(14) 0.0020(14)
C102 0.0403(17) 0.052(2) 0.053(2) 0.0262(17) 0.0051(15) 0.0175(15)
C88 0.058(2) 0.0444(18) 0.046(2) 0.0206(16) 0.0002(16) 0.0185(16)
C24 0.0353(15) 0.0362(16) 0.0388(17) 0.0153(14) 0.0031(13) 0.0020(13)
C86 0.059(2) 0.0371(17) 0.049(2) 0.0185(16) -0.0169(17) 0.0057(15)
C47 0.0525(19) 0.0337(16) 0.0419(19) 0.0133(14) 0.0125(15) 0.0044(14)
C37 0.0465(18) 0.0371(17) 0.045(2) 0.0176(15) -0.0027(15) -0.0040(14)
C40 0.050(2) 0.0477(19) 0.066(2) 0.0331(18) 0.0022(17) 0.0204(16)
C66 0.0430(17) 0.0352(16) 0.055(2) 0.0251(15) -0.0084(15) 0.0048(13)
C85 0.049(2) 0.0441(19) 0.061(2) 0.0244(18) -0.0195(18) -0.0070(16)
C57 0.0285(15) 0.053(2) 0.072(2) 0.0423(19) 0.0000(15) 0.0058(14)
C44 0.0506(19) 0.0484(19) 0.0412(19) 0.0213(16) -0.0058(15) -0.0083(16)
C93 0.0425(19) 0.052(2) 0.091(3) 0.044(2) -0.0109(19) -0.0056(16)
C36 0.068(2) 0.0366(17) 0.044(2) 0.0243(15) -0.0068(17) -0.0019(16)
C25 0.0488(18) 0.0368(17) 0.0421(19) 0.0178(15) 0.0051(15) 0.0054(14)
C31 0.060(2) 0.0395(18) 0.059(2) 0.0244(17) 0.0038(18) 0.0137(16)
C41 0.0356(16) 0.0387(17) 0.057(2) 0.0226(16) 0.0017(15) 0.0064(13)
C28 0.0364(17) 0.056(2) 0.060(2) 0.0237(19) -0.0037(16) -0.0025(15)
C26 0.064(2) 0.0344(17) 0.054(2) 0.0181(16) 0.0069(18) 0.0003(16)
C84 0.0361(17) 0.059(2) 0.069(3) 0.035(2) -0.0050(17) -0.0020(16)
C90 0.0438(19) 0.058(2) 0.057(2) 0.0214(19) 0.0067(17) 0.0010(16)
C45 0.066(2) 0.0425(19) 0.0348(19) 0.0117(15) 0.0041(16) -0.0113(17)
C30 0.0349(17) 0.050(2) 0.083(3) 0.025(2) -0.0041(18) 0.0077(15)
C94 0.0346(17) 0.060(2) 0.101(3) 0.052(3) -0.013(2) -0.0041(16)
C27 0.049(2) 0.047(2) 0.054(2) 0.0173(17) 0.0027(17) -0.0087(16)
C99 0.048(2) 0.051(2) 0.072(3) 0.030(2) -0.0063(18) 0.0020(16)
C48 0.053(2) 0.049(2) 0.059(2) 0.0130(18) 0.0164(18) 0.0172(17)
C46 0.065(2) 0.0374(18) 0.046(2) 0.0100(16) 0.0191(18) -0.0011(16)
C95 0.0335(17) 0.073(3) 0.089(3) 0.061(3) -0.0007(18) 0.0056(17)
C39 0.078(3) 0.046(2) 0.072(3) 0.038(2) -0.008(2) -0.0062(19)
C104 0.047(2) 0.056(2) 0.073(3) 0.031(2) 0.0016(18) 0.0149(17)
C97 0.053(2) 0.077(3) 0.068(3) 0.048(2) 0.0071(19) 0.008(2)
C32 0.068(3) 0.055(3) 0.090(4) 0.018(2) -0.008(3) -0.025(2)
C89 0.065(3) 0.072(3) 0.083(3) 0.033(3) -0.030(2) -0.023(2)
C49 0.095(3) 0.056(2) 0.044(2) 0.0083(19) -0.002(2) -0.013(2)
C103 0.097(4) 0.212(8) 0.124(5) 0.139(6) 0.056(4) 0.086(5)
C98 0.061(3) 0.074(3) 0.131(5) 0.073(3) -0.011(3) -0.009(2)
Cl2 0.113(4) 0.0381(18) 0.065(2) 0.0180(15) 0.030(2) 0.016(2)
Cl3 0.065(2) 0.146(5) 0.104(4) -0.012(3) 0.013(2) 0.033(2)
Cl1 0.130(4) 0.108(5) 0.100(3) 0.044(3) 0.002(2) 0.017(3)
C101 0.077(3) 0.078(3) 0.102(4) 0.013(3) 0.029(3) 0.004(3)
C1 0.0308(14) 0.0335(15) 0.0438(19) 0.0157(14) 0.0026(13) 0.0052(12)
Cl5 0.0453(7) 0.0827(10) 0.0795(11) 0.0339(8) 0.0095(7) 0.0205(7)
Cl4 0.0802(12) 0.1046(15) 0.0712(12) 0.0178(10) 0.0101(9) -0.0324(11)
Cl5A 0.113(3) 0.068(2) 0.057(2) 0.0330(18) 0.007(2) 0.040(2)
Cl4A 0.093(3) 0.073(3) 0.091(3) 0.038(2) 0.027(2) 0.030(2)
Cl6A 0.282(11) 0.057(3) 0.087(4) 0.036(3) -0.039(5) 0.014(4)
Cl3A 0.084(3) 0.124(5) 0.143(5) 0.029(4) -0.002(3) -0.037(3)
Cl1A 0.0613(15) 0.085(3) 0.089(2) 0.0224(17) -0.0030(12) 0.0095(14)
Cl2A 0.179(5) 0.077(2) 0.118(3) 0.062(2) 0.088(3) 0.078(3)
Cl9A 0.079(4) 0.194(10) 0.074(4) 0.032(5) 0.016(3) 0.024(5)
Cl8A 0.163(8) 0.081(5) 0.235(12) 0.082(6) -0.007(8) 0.015(5)
Cl7A 0.135(6) 0.156(8) 0.042(3) 0.061(4) 0.042(4) 0.114(6)
C73 0.0334(15) 0.0332(15) 0.058(2) 0.0268(15) -0.0141(14) -0.0007(12)
C74 0.050(2) 0.0351(17) 0.076(3) 0.0284(18) -0.0263(19) 0.0002(15)
C78 0.0318(16) 0.066(2) 0.067(3) 0.046(2) -0.0076(16) -0.0010(15)
C75 0.058(2) 0.0360(19) 0.106(4) 0.038(2) -0.040(2) -0.0068(17)
C80 0.106(4) 0.045(2) 0.067(3) 0.009(2) -0.016(3) 0.037(2)
C79 0.048(2) 0.090(3) 0.057(2) 0.040(2) 0.0105(18) 0.020(2)
C76 0.048(2) 0.076(3) 0.129(5) 0.081(3) -0.043(3) -0.024(2)
C77 0.0411(19) 0.101(4) 0.095(3) 0.080(3) -0.015(2) -0.012(2)
C81 0.090(4) 0.128(5) 0.221(8) 0.152(6) -0.083(5) -0.056(4)

loop_
_atom_type_symbol
_atom_type_description
_atom_type_scat_dispersion_real
_atom_type_scat_dispersion_imag
_atom_type_scat_source
C C 0.0181 0.0091 'International Tables Vol C Tables 4.2.6.8 and 6.1.1.4'
H H 0.0000 0.0000 'International Tables Vol C Tables 4.2.6.8 and 6.1.1.4'
Cl Cl 0.3639 0.7018 'International Tables Vol C Tables 4.2.6.8 and 6.1.1.4'
N N 0.0311 0.0180 'International Tables Vol C Tables 4.2.6.8 and 6.1.1.4'
O O 0.0492 0.0322 'International Tables Vol C Tables 4.2.6.8 and 6.1.1.4'

loop_
_geom_angle_atom_site_label_1
_geom_angle_atom_site_label_2
_geom_angle_atom_site_label_3
_geom_angle
C15 N5 C18 111.2(2)
C9 N3 C6 108.5(3)
C13 N4 C10 108.6(2)
C9 N4 C13 124.3(3)
C9 N4 C10 126.3(3)
C59 N9 C56 105.3(3)
C21 N1 C1 123.0(3)
C23 N1 C21 109.3(3)
C23 N1 C1 127.6(3)
C51 N8 C54 109.4(2)
C63 N10 C60 108.4(3)
C59 N10 C60 125.9(3)
C59 N10 C63 125.2(3)
C68 N6 C65 110.8(3)
C51 N7 C71 126.9(2)
C72 N7 C51 123.7(2)
C72 N7 C71 108.8(2)
O4 C13 N4 122.8(3)
O4 C13 C12 130.8(3)
N4 C13 C12 106.3(3)
C1 N2 C4 106.6(3)
C19 C20 C21 127.1(3)
C19 C20 C22 127.4(3)
C22 C20 C21 105.4(3)
C14 C12 C13 128.5(3)
C14 C12 C11 126.4(3)
C11 C12 C13 105.1(3)
N8 C51 N7 120.6(3)
N8 C51 C52 109.2(3)
N7 C51 C52 130.2(3)
C68 C100 C82 113.0(3)
C69 C100 C82 118.3(3)
C69 C100 C68 128.7(3)
C12 C14 C15 128.5(3)
C12 C14 C33 118.1(3)
C15 C14 C33 113.4(3)
N5 C18 C19 125.7(3)
N5 C18 C17 106.1(3)
C17 C18 C19 127.7(3)
C20 C19 C18 127.7(3)
C20 C19 C42 118.4(3)
C18 C19 C42 113.8(3)
C71 C70 C69 109.4(3)
N3 C6 C5 122.4(3)
N3 C6 C7 107.2(3)
C5 C6 C7 130.3(3)
N3 C9 N4 120.8(3)
N3 C9 C8 110.6(3)
N4 C9 C8 128.5(3)
N9 C56 C57 109.2(3)
C55 C56 N9 122.2(3)
C55 C56 C57 128.5(3)
O3 C21 N1 124.2(3)
O3 C21 C20 129.9(3)
N1 C21 C20 105.7(3)
C43 C42 C19 121.1(3)
C43 C42 C47 120.8(3)
C47 C42 C19 118.2(3)
O2 C72 N7 122.0(3)
O2 C72 C69 131.0(3)
N7 C72 C69 107.0(2)
C52 C53 C54 108.3(3)
C6 C5 C24 118.7(3)
C4 C5 C6 122.9(3)
C4 C5 C24 118.4(3)
N8 C54 C53 106.6(3)
N8 C54 C55 122.6(3)
C53 C54 C55 130.8(3)
C60 C61 C62 109.1(3)
C66 C67 C68 107.9(3)
N2 C4 C5 121.8(3)
N2 C4 C3 108.4(3)
C5 C4 C3 129.8(3)
N6 C65 C64 125.2(3)
N6 C65 C66 106.5(3)
C66 C65 C64 128.2(3)
C65 C64 C73 113.3(3)
C62 C64 C65 127.7(3)
C62 C64 C73 118.9(3)
C61 C60 N10 110.6(3)
N5 C15 C14 126.6(3)
N5 C15 C16 106.0(3)
C16 C15 C14 127.4(3)
C53 C52 C51 106.6(3)
C33 C38 C37 118.5(3)
C33 C38 C41 121.8(3)
C37 C38 C41 119.7(3)
O1 C63 N10 123.9(3)
O1 C63 C62 129.6(3)
N10 C63 C62 106.2(3)
C16 C17 C18 108.4(3)
C70 C71 N7 109.9(2)
C22 C23 N1 110.2(3)
C2 C3 C4 107.5(3)
C82 C87 C88 120.9(3)
C86 C87 C82 118.4(3)
C86 C87 C88 120.7(3)
C36 C35 C34 121.8(3)
C7 C8 C9 105.8(3)
C87 C82 C100 118.7(3)
C83 C82 C100 120.7(3)
C83 C82 C87 120.5(3)
C56 C55 C54 122.8(3)
C56 C55 C91 121.2(3)
C54 C55 C91 115.9(3)
N9 C59 N10 120.2(3)
N9 C59 C58 113.0(3)
N10 C59 C58 126.8(3)
C17 C16 C15 108.3(3)
C91 C92 C93 118.3(4)
C91 C92 C99 122.5(3)
C93 C92 C99 119.2(4)
N6 C68 C100 126.5(3)
N6 C68 C67 106.2(3)
C67 C68 C100 127.3(3)
C3 C2 C1 105.3(3)
C38 C33 C14 121.0(3)
C38 C33 C34 120.3(3)
C34 C33 C14 118.7(3)
C11 C10 N4 110.4(3)
C10 C11 C12 109.2(3)
C57 C58 C59 105.8(3)
C23 C22 C20 108.9(3)
C42 C43 C50 120.7(3)
C42 C43 C44 118.2(3)
C44 C43 C50 121.1(3)
C61 C62 C63 105.1(3)
C64 C62 C61 127.2(3)
C64 C62 C63 127.6(3)
C100 C69 C70 127.3(3)
C100 C69 C72 127.8(3)
C70 C69 C72 104.8(2)
C91 C96 C95 118.4(4)
C91 C96 C97 121.8(3)
C95 C96 C97 119.8(4)
C92 C91 C55 119.7(3)
C96 C91 C55 119.1(3)
C96 C91 C92 121.1(3)
C8 C7 C6 107.9(3)
C35 C34 C33 118.8(3)
C35 C34 C40 120.3(3)
C33 C34 C40 120.9(3)
C82 C83 C90 121.3(3)
C84 C83 C82 118.5(3)
C84 C83 C90 120.2(3)
C24 C29 C30 121.5(3)
C28 C29 C24 118.9(3)
C28 C29 C30 119.6(3)
Cl12 C102 Cl11 110.9(2)
Cl12 C102 Cl10 109.52(19)
Cl10 C102 Cl11 110.5(2)
C29 C24 C5 120.0(3)
C25 C24 C5 119.9(3)
C25 C24 C29 120.1(3)
C85 C86 C87 121.9(4)
C42 C47 C48 120.8(3)
C46 C47 C42 118.2(3)
C46 C47 C48 121.0(3)
C36 C37 C38 122.0(3)
C67 C66 C65 108.5(3)
C86 C85 C84 118.6(3)
C86 C85 C89 120.8(4)
C84 C85 C89 120.5(4)
C58 C57 C56 106.7(3)
C45 C44 C43 122.2(4)
C94 C93 C92 121.9(4)
C35 C36 C39 119.9(3)
C37 C36 C35 118.6(3)
C37 C36 C39 121.5(4)
C24 C25 C31 120.6(3)
C26 C25 C24 118.8(3)
C26 C25 C31 120.6(3)
C27 C28 C29 121.6(3)
C27 C26 C25 121.8(3)
C85 C84 C83 121.9(4)
C44 C45 C49 121.1(4)
C46 C45 C44 118.3(3)
C46 C45 C49 120.6(4)
C93 C94 C95 118.7(4)
C93 C94 C98 121.0(5)
C95 C94 C98 120.3(4)
C28 C27 C26 118.8(3)
C28 C27 C32 120.3(4)
C26 C27 C32 120.9(4)
C45 C46 C47 122.3(4)
C94 C95 C96 121.6(4)
Cl8 C104 Cl7 106.9(3)
Cl9 C104 Cl8 110.1(2)
Cl9 C104 Cl7 108.7(3)
Cl8A C104 Cl9A 109.9(6)
Cl7A C104 Cl9A 108.3(5)
Cl7A C104 Cl8A 129.3(6)
Cl5 C103 Cl6 95.8(4)
Cl4 C103 Cl6 109.8(3)
Cl4 C103 Cl5 113.7(3)
Cl5A C103 Cl4A 93.4(4)
Cl6A C103 Cl5A 136.6(6)
Cl6A C103 Cl4A 106.8(6)
Cl2 C101 Cl3 114.9(5)
Cl1 C101 Cl2 125.6(6)
Cl1 C101 Cl3 106.0(4)
Cl3A C101 Cl1A 108.4(5)
Cl2A C101 Cl3A 102.0(5)
Cl2A C101 Cl1A 110.7(4)
N1 C1 C2 127.9(3)
N2 C1 N1 119.9(3)
N2 C1 C2 112.2(3)
C74 C73 C64 118.5(3)
C78 C73 C64 120.2(3)
C78 C73 C74 121.2(3)
C73 C74 C75 117.5(4)
C73 C74 C80 121.2(3)
C75 C74 C80 121.3(4)
C73 C78 C79 121.6(3)
C73 C78 C77 118.5(4)
C77 C78 C79 119.9(4)
C76 C75 C74 121.7(4)
C75 C76 C77 119.9(4)
C75 C76 C81 120.9(6)
C77 C76 C81 119.1(6)
C76 C77 C78 121.1(5)

loop_
_geom_bond_atom_site_label_1
_geom_bond_atom_site_label_2
_geom_bond_distance
Cl12 C102 1.755(3)
Cl11 C102 1.763(3)
Cl10 C102 1.761(4)
Cl8 C104 1.750(4)
Cl7 C104 1.751(5)
O4 C13 1.224(4)
Cl9 C104 1.745(5)
O2 C72 1.236(4)
O3 C21 1.220(4)
N5 C18 1.373(4)
N5 C15 1.366(4)
Cl6 C103 1.981(8)
N3 C6 1.386(4)
N3 C9 1.330(4)
N4 C13 1.401(4)
N4 C9 1.390(4)
N4 C10 1.409(4)
O1 C63 1.221(4)
N9 C56 1.402(4)
N9 C59 1.319(4)
N1 C21 1.404(4)
N1 C23 1.403(4)
N1 C1 1.406(4)
N8 C51 1.345(4)
N8 C54 1.379(4)
N10 C60 1.407(4)
N10 C63 1.407(4)
N10 C59 1.399(4)
N6 C65 1.368(4)
N6 C68 1.368(4)
N7 C51 1.392(4)
N7 C72 1.391(4)
N7 C71 1.411(4)
C13 C12 1.477(4)
N2 C4 1.397(4)
N2 C1 1.325(4)
C20 C19 1.368(4)
C20 C21 1.485(4)
C20 C22 1.449(4)
C12 C14 1.376(4)
C12 C11 1.450(5)
C51 C52 1.395(4)
C100 C82 1.497(4)
C100 C68 1.437(4)
C100 C69 1.382(4)
C14 C15 1.436(4)
C14 C33 1.506(4)
C18 C19 1.442(4)
C18 C17 1.406(4)
C19 C42 1.497(4)
C70 C71 1.328(4)
C70 C69 1.457(4)
C6 C5 1.406(5)
C6 C7 1.421(5)
C9 C8 1.412(4)
C56 C55 1.388(4)
C56 C57 1.439(4)
C42 C43 1.399(5)
C42 C47 1.405(5)
C72 C69 1.463(4)
C53 C54 1.406(4)
C53 C52 1.386(4)
C5 C4 1.399(5)
C5 C24 1.496(4)
C54 C55 1.420(4)
C61 C60 1.341(5)
C61 C62 1.446(4)
C67 C68 1.407(4)
C67 C66 1.377(4)
C4 C3 1.419(5)
C65 C64 1.449(4)
C65 C66 1.391(5)
C64 C62 1.372(4)
C64 C73 1.508(4)
C15 C16 1.413(4)
C38 C33 1.392(5)
C38 C37 1.398(5)
C38 C41 1.513(4)
C63 C62 1.484(4)
C17 C16 1.372(5)
C23 C22 1.345(5)
C3 C2 1.381(5)
C87 C82 1.410(5)
C87 C88 1.497(5)
C87 C86 1.394(5)
C35 C34 1.383(5)
C35 C36 1.381(6)
C8 C7 1.383(4)
C82 C83 1.393(5)
C55 C91 1.501(4)
C59 C58 1.428(5)
C92 C91 1.399(5)
C92 C93 1.400(5)
C92 C99 1.503(6)
C2 C1 1.417(4)
C33 C34 1.411(4)
C10 C11 1.334(5)
C58 C57 1.361(5)
C43 C50 1.494(5)
C43 C44 1.401(5)
C96 C91 1.394(5)
C96 C95 1.406(5)
C96 C97 1.506(6)
C34 C40 1.509(5)
C83 C84 1.393(5)
C83 C90 1.508(5)
C29 C24 1.404(5)
C29 C28 1.392(5)
C29 C30 1.498(5)
C24 C25 1.402(5)
C86 C85 1.372(6)
C47 C48 1.497(5)
C47 C46 1.396(5)
C37 C36 1.379(5)
C85 C84 1.387(6)
C85 C89 1.525(5)
C44 C45 1.381(6)
C93 C94 1.383(6)
C36 C39 1.517(5)
C25 C31 1.508(5)
C25 C26 1.389(5)
C28 C27 1.381(6)
C26 C27 1.383(6)
C45 C46 1.380(6)
C45 C49 1.513(5)
C94 C95 1.385(7)
C94 C98 1.520(5)
C27 C32 1.519(5)
C104 Cl9A 1.789(9)
C104 Cl8A 1.692(10)
C104 Cl7A 1.683(9)
C103 Cl5 1.839(6)
C103 Cl4 1.574(7)
C103 Cl5A 1.800(6)
C103 Cl4A 2.104(8)
C103 Cl6A 1.333(9)
Cl2 C101 1.739(7)
Cl3 C101 1.833(11)
Cl1 C101 1.540(8)
C101 Cl3A 1.752(9)
C101 Cl1A 1.864(10)
C101 Cl2A 1.708(8)
C73 C74 1.401(5)
C73 C78 1.393(6)
C74 C75 1.412(5)
C74 C80 1.486(7)
C78 C79 1.496(6)
C78 C77 1.399(5)
C75 C76 1.357(8)
C76 C77 1.376(8)
C76 C81 1.537(6)
